data_1566726
loop_
_publ_author_name
'Xiao, Lu'
'Li, Bo'
'Xiao, Fan'
'Fu, Cong'
'Wei, Liang'
'Dang, Yanfeng'
'Dong, Xiu-Qin'
'Wang, Chun-Jiang'

_publ_section_title
;
 Stereodivergent Synthesis of Enantioenriched Azepino[3,4,5-cd]-Indoles
 via Cooperative Cu/Ir-Catalyzed Asymmetric Allylic Alkylation and
 Intramolecular Friedel-Crafts Reaction
;
_journal_name_full 'Chemical Science'
_journal_paper_doi 10.1039/D1SC07271D
_journal_year 2022
_chemical_absolute_configuration ad
_chemical_formula_moiety 'C23 H23 Cl N2 O2'
_chemical_formula_sum 'C23 H23 Cl N2 O2'
_chemical_formula_weight 394.88
_space_group_crystal_system orthorhombic
_space_group_IT_number 19
_space_group_name_Hall 'P 2ac 2ab'
_space_group_name_H-M_alt 'P 21 21 21'
_atom_sites_solution_hydrogens mixed
_atom_sites_solution_primary dual
_audit_creation_date 2021-03-24
_audit_creation_method
;
Olex2 1.3
(compiled 2020.11.12 svn.r5f609507 for OlexSys, GUI svn.r6272)
;
_audit_update_record
;
2021-06-16 deposited with the CCDC.	2022-03-28 downloaded from the CCDC.
;
_cell_angle_alpha 90
_cell_angle_beta 90
_cell_angle_gamma 90
_cell_formula_units_Z 16
_cell_length_a 9.11893(5)
_cell_length_b 17.37833(10)
_cell_length_c 50.2087(3)
_cell_measurement_reflns_used 62968
_cell_measurement_temperature 100.00(10)
_cell_measurement_theta_max 73.5650
_cell_measurement_theta_min 2.6950
_cell_volume 7956.66(8)
_computing_cell_refinement 'CrysAlisPro 1.171.39.28b (Rigaku OD, 2015)'
_computing_data_collection 'CrysAlisPro 1.171.39.28b (Rigaku OD, 2015)'
_computing_data_reduction 'CrysAlisPro 1.171.39.28b (Rigaku OD, 2015)'
_computing_molecular_graphics 'Olex2 1.3 (Dolomanov et al., 2009)'
_computing_publication_material 'Olex2 1.3 (Dolomanov et al., 2009)'
_computing_structure_refinement 'SHELXL 2018/3 (Sheldrick, 2015)'
_computing_structure_solution 'SHELXT 2014/5 (Sheldrick, 2014)'
_diffrn_ambient_environment N~2~
_diffrn_ambient_temperature 100.00(10)
_diffrn_detector 'CCD plate'
_diffrn_measured_fraction_theta_full 1.000
_diffrn_measured_fraction_theta_max 0.992
_diffrn_measurement_details
;
List of Runs (angles in degrees, time in seconds):

  # Type    Start    End  Width  t~exp~   \w     \q     \k     \f   Frames
#--------------------------------------------------------------------------
  1  \w    -33.00  31.00   0.50    0.50    --    0.00 -82.00-150.00  128
  2  \w     28.00  89.00   0.50    0.50    --    0.00  57.00-120.00  122
  3  \w    -32.00  30.00   0.50    0.50    --    0.00 -82.00 150.00  124
  4  \w    -13.00  13.00   0.50    0.50    --    0.00 -82.00 -30.00   52
  5  \w     -6.00  20.00   0.50    0.50    --    0.00 -82.00  60.00   52
  6  \w    -76.00 -45.00   0.50    0.50    --    0.00 -57.00 -60.00   62
  7  \w    -14.00  21.00   0.50    0.50    --    0.00 -57.00 -60.00   70
  8  \w      6.00 126.00   0.50    1.00    --   94.60 -82.00 150.00  240
  9  \w      5.00 114.00   0.50    1.00    --   94.60 -77.00  30.00  218
 10  \w     78.00 108.00   0.50    1.00    --   94.60  30.00 -30.00   60
 11  \w      5.00  57.00   0.50    1.00    --   94.60 -82.00  60.00  104
 12  \w     76.00 102.00   0.50    1.00    --   94.60 -82.00  60.00   52
 13  \w     78.00 179.00   0.50    1.00    --   94.60  30.00   0.00  202
 14  \w     80.00 157.00   0.50    1.00    --   94.60  30.00 -60.00  154
 15  \w      5.00 102.00   0.50    1.00    --   94.60 -82.00 -60.00  194
 16  \w     71.00 184.00   0.50    1.00    --   94.60  61.00  30.00  226
 17  \w     83.00 109.00   0.50    1.00    --   94.60 -82.00  90.00   52
 18  \w     20.00  77.00   0.50    1.00    --   94.60 -82.00  90.00  114
 19  \w     90.00 163.00   0.50    1.00    --   94.60  82.00 120.00  146
 20  \w     53.00 102.00   0.50    1.00    --   94.60 -82.00-150.00   98
 21  \w     60.00 125.00   0.50    1.00    --   94.60 -82.00-120.00  130
 22  \w     72.00  97.00   0.50    1.00    --   94.60 -82.00   0.00   50
 23  \w     71.00 100.00   0.50    1.00    --   94.60  61.00-150.00   58
 24  \w     79.00 121.00   0.50    1.00    --   94.60  77.00-150.00   84
 25  \w     10.00 109.00   0.50    1.00    --   94.60 -61.00 150.00  198
;
_diffrn_measurement_device 'four-circle diffractometer'
_diffrn_measurement_device_type 'XtaLAB AFC12 (RINC): Kappa single'
_diffrn_measurement_method '\w scans'
_diffrn_orient_matrix_type 'CrysAlisPro convention (1999,Acta A55,543-557)'
_diffrn_orient_matrix_UB_11 -0.0365956000
_diffrn_orient_matrix_UB_12 -0.0800903000
_diffrn_orient_matrix_UB_13 -0.0113541000
_diffrn_orient_matrix_UB_21 0.1490469000
_diffrn_orient_matrix_UB_22 -0.0304619000
_diffrn_orient_matrix_UB_23 0.0098480000
_diffrn_orient_matrix_UB_31 -0.0705972000
_diffrn_orient_matrix_UB_32 -0.0227667000
_diffrn_orient_matrix_UB_33 0.0267469000
_diffrn_radiation_monochromator graphite
_diffrn_radiation_probe x-ray
_diffrn_radiation_type 'Cu K\a'
_diffrn_radiation_wavelength 1.54184
_diffrn_reflns_av_R_equivalents 0.0429
_diffrn_reflns_av_unetI/netI 0.0255
_diffrn_reflns_Laue_measured_fraction_full 1.000
_diffrn_reflns_Laue_measured_fraction_max 0.992
_diffrn_reflns_limit_h_max 11
_diffrn_reflns_limit_h_min -11
_diffrn_reflns_limit_k_max 21
_diffrn_reflns_limit_k_min -21
_diffrn_reflns_limit_l_max 62
_diffrn_reflns_limit_l_min -58
_diffrn_reflns_number 93510
_diffrn_reflns_point_group_measured_fraction_full 1.000
_diffrn_reflns_point_group_measured_fraction_max 0.985
_diffrn_reflns_theta_full 67.684
_diffrn_reflns_theta_max 74.023
_diffrn_reflns_theta_min 2.691
_diffrn_source 'fine-focus sealed X-ray tube'
_diffrn_source_type 'Enhance (Cu) X-ray Source'
_exptl_absorpt_coefficient_mu 1.865
_exptl_absorpt_correction_T_max 1.00000
_exptl_absorpt_correction_T_min 0.79294
_exptl_absorpt_correction_type multi-scan
_exptl_absorpt_process_details
;
CrysAlisPro 1.171.39.28b (Rigaku Oxford Diffraction, 2015)
Empirical absorption correction using spherical harmonics,
 implemented in SCALE3 ABSPACK scaling algorithm.
;
_exptl_crystal_colour 'clear colourless'
_exptl_crystal_colour_lustre clear
_exptl_crystal_colour_primary colourless
_exptl_crystal_density_diffrn 1.319
_exptl_crystal_description prism
_exptl_crystal_F_000 3328
_exptl_crystal_size_max 0.3
_exptl_crystal_size_mid 0.25
_exptl_crystal_size_min 0.2
_refine_diff_density_max 0.766
_refine_diff_density_min -0.333
_refine_diff_density_rms 0.071
_refine_ls_abs_structure_details
;
 Flack x determined using 6661 quotients [(I+)-(I-)]/[(I+)+(I-)]
 (Parsons, Flack and Wagner, Acta Cryst. B69 (2013) 249-259).
;
_refine_ls_abs_structure_Flack 0.013(3)
_refine_ls_extinction_method none
_refine_ls_goodness_of_fit_ref 1.104
_refine_ls_hydrogen_treatment mixed
_refine_ls_matrix_type full
_refine_ls_number_parameters 1037
_refine_ls_number_reflns 15947
_refine_ls_number_restraints 4
_refine_ls_restrained_S_all 1.104
_refine_ls_R_factor_all 0.0491
_refine_ls_R_factor_gt 0.0486
_refine_ls_shift/su_max 0.002
_refine_ls_shift/su_mean 0.000
_refine_ls_structure_factor_coef Fsqd
_refine_ls_weighting_details 'w=1/[\s^2^(Fo^2^)+(0.0747P)^2^+4.9281P] where P=(Fo^2^+2Fc^2^)/3'
_refine_ls_weighting_scheme calc
_refine_ls_wR_factor_gt 0.1328
_refine_ls_wR_factor_ref 0.1332
_reflns_Friedel_coverage 0.789
_reflns_Friedel_fraction_full 1.000
_reflns_Friedel_fraction_max 0.975
_reflns_number_gt 15663
_reflns_number_total 15947
_reflns_threshold_expression 'I > 2\s(I)'
_cod_data_source_file d1sc07271d3.cif
_cod_data_source_block 20210324_xl-9-62
_cod_original_cell_volume 7956.67(8)
_cod_database_code 1566726
_shelx_shelxl_version_number 2018/3
_chemical_oxdiff_formula 'C H N O Cl'
_shelx_space_group_comment
;
The symmetry employed for this shelxl refinement is uniquely defined
by the following loop, which should always be used as a source of
symmetry information in preference to the above space-group names.
They are only intended as comments.
;
_shelx_estimated_absorpt_t_max 0.707
_shelx_estimated_absorpt_t_min 0.605
_reflns_odcompleteness_completeness 99.97
_reflns_odcompleteness_iscentric 1
_reflns_odcompleteness_theta 66.97
_olex2_refinement_description
;
1. Fixed Uiso
 At 1.2 times of:
  All C(H) groups, All C(H,H) groups
 At 1.5 times of:
  All C(H,H,H) groups
2. Restrained distances
 N00J-H00J = N00H-H00H = N00C-H00C = N00G-H00G
 0.85 with sigma of 0.02
3.a Ternary CH refined with riding coordinates:
 C00L(H00L), C00O(H00O), C015(H015), C01G(H01G), C01T(H01T), C01V(H01V),
 C023(H023), C02C(H02W)
3.b Aromatic/amide H refined with riding coordinates:
 C00Q(H00Q), C00U(H00U), C00X(H00X), C00Y(H00Y), C00Z(H00Z), C011(H011),
 C013(H013), C017(H017), C019(H019), C01B(H01B), C01E(H01E), C01K(H01K),
 C01O(H01O), C01Q(H01Q), C01R(H01R), C01W(H01W), C01X(H01X), C01Y(H01Y),
 C020(H020), C022(H022), C024(H024), C027(H027), C028(H028), C029(H029),
 C02A(H02U), C02B(H02V), C02F(H3), C02J(H02L), C02K(H02Z), C02N(H5), C02P(H6),
 C02R(H7), C02S(H02), C02T(H1), C02V(H8), C02X(H9)
3.c X=CH2 refined with riding coordinates:
 C02M(H02M,H02N), C02O(H02D,H02E), C02Y(H10,HC), C030(H03D,H03E)
3.d Idealised Me refined as rotating group:
 C021(H02I,H02J,H02K), C02D(H02A,H02B,H02C), C02G(H02X,H02Y,H), C02H(H4,HA,HB),
  C02Q(H02F,H02G,H02H), C02U(H02O,H02P,H02Q), C02W(H02R,H02S,H02T), C02Z(H2,HD,
 HE), C031(H03I,H03J,H03K), C032(H03F,H03G,H03H), C033(H03L,H03M,H03N),
 C034(H03A,H03B,H03C)
;
_olex2_submission_special_instructions 'No special instructions were received'
_oxdiff_exptl_absorpt_empirical_details
;
Empirical correction (ABSPACK) includes:
- Absorption correction using spherical harmonics
- Frame scaling
;
_oxdiff_exptl_absorpt_empirical_full_max 3.513
_oxdiff_exptl_absorpt_empirical_full_min 0.686

loop_
_space_group_symop_operation_xyz
'x, y, z'
'-x+1/2, -y, z+1/2'
'-x, y+1/2, -z+1/2'
'x+1/2, -y+1/2, -z'

loop_
_atom_site_label
_atom_site_type_symbol
_atom_site_fract_x
_atom_site_fract_y
_atom_site_fract_z
_atom_site_U_iso_or_equiv
_atom_site_adp_type
_atom_site_occupancy
_atom_site_site_symmetry_order
_atom_site_calc_flag
_atom_site_refinement_flags_posn
_atom_site_refinement_flags_adp
_atom_site_refinement_flags_occupancy
_atom_site_disorder_assembly
_atom_site_disorder_group
Cl01 Cl 0.88862(9) 0.10425(5) 1.10240(2) 0.02592(17) Uani 1 1 d . . . . .
Cl02 Cl 0.62408(10) -0.11275(6) 1.10105(2) 0.02991(19) Uani 1 1 d . . . . .
Cl03 Cl 0.60193(10) 0.51515(6) 0.64656(2) 0.03233(19) Uani 1 1 d . . . . .
Cl04 Cl 0.86753(10) 0.30579(6) 0.65069(2) 0.0340(2) Uani 1 1 d . . . . .
O005 O 0.8249(2) -0.15784(14) 0.93551(4) 0.0235(5) Uani 1 1 d . . . . .
O006 O 0.6712(3) 0.15354(15) 0.93642(5) 0.0263(5) Uani 1 1 d . . . . .
O007 O 0.6988(2) -0.14792(16) 0.89745(4) 0.0259(5) Uani 1 1 d . . . . .
O008 O 0.8226(3) 0.57494(15) 0.81179(5) 0.0276(5) Uani 1 1 d . . . . .
O009 O 0.6971(3) 0.56283(16) 0.84992(5) 0.0300(5) Uani 1 1 d . . . . .
O00A O 0.8339(3) 0.34452(16) 0.85026(5) 0.0301(5) Uani 1 1 d . . . . .
O00B O 0.7977(3) 0.1420(2) 0.89889(5) 0.0403(7) Uani 1 1 d . . . . .
N00C N 0.9018(3) 0.13886(15) 0.96794(5) 0.0161(5) Uani 1 1 d D . . . .
N00D N 0.5568(3) -0.38703(15) 0.99347(6) 0.0233(6) Uani 1 1 d . . . . .
O00E O 0.7045(3) 0.27243(17) 0.82184(6) 0.0388(7) Uani 1 1 d . . . . .
N00F N 0.9534(3) 0.38698(15) 0.99563(6) 0.0208(5) Uani 1 1 d . . . . .
N00G N 0.5934(3) -0.13693(15) 0.96646(5) 0.0161(5) Uani 1 1 d D . . . .
N00H N 0.9132(3) 0.28387(15) 0.78480(5) 0.0201(5) Uani 1 1 d D . . . .
N00I N 0.9520(3) 0.03123(16) 0.76404(6) 0.0248(6) Uani 1 1 d . . . . .
N00J N 0.5899(3) 0.55516(16) 0.78105(5) 0.0206(5) Uani 1 1 d D . . . .
N00K N 0.5495(3) 0.80183(16) 0.75135(6) 0.0268(6) Uani 1 1 d . . . . .
C00L C 1.0044(3) 0.17511(16) 0.98669(5) 0.0138(5) Uani 1 1 d . . . . .
H00L H 1.104381 0.159974 0.981800 0.017 Uiso 1 1 calc R U . . .
C00M C 0.5254(3) -0.15035(17) 1.01380(6) 0.0143(5) Uani 1 1 d . . . . .
C00N C 0.7097(3) -0.14909(18) 0.92408(6) 0.0171(6) Uani 1 1 d . . . . .
C00O C 0.4942(3) -0.17541(16) 0.98540(6) 0.0135(5) Uani 1 1 d . . . . .
H00O H 0.392953 -0.161551 0.980958 0.016 Uiso 1 1 calc R U . . .
C00P C 0.9797(3) 0.30555(17) 0.96122(6) 0.0151(6) Uani 1 1 d . . . . .
C00Q C 0.8431(3) 0.11761(17) 1.02344(6) 0.0156(6) Uani 1 1 d . . . . .
H00Q H 0.771123 0.106235 1.010925 0.019 Uiso 1 1 calc R U . . .
C00R C 0.9756(3) 0.14937(17) 1.01510(6) 0.0138(5) Uani 1 1 d . . . . .
C00S C 0.9936(3) 0.26220(17) 0.98532(6) 0.0150(6) Uani 1 1 d . . . . .
C00T C 0.5823(3) -0.12464(18) 1.06743(6) 0.0183(6) Uani 1 1 d . . . . .
C00U C 0.6581(3) -0.11816(17) 1.02185(6) 0.0163(6) Uani 1 1 d . . . . .
H00U H 0.728257 -0.105431 1.009151 0.020 Uiso 1 1 calc R U . . .
C00V C 0.5081(3) -0.28343(18) 0.93253(6) 0.0175(6) Uani 1 1 d . . . . .
C00W C 0.5099(3) -0.26264(17) 0.98368(6) 0.0157(6) Uani 1 1 d . . . . .
C00X C 0.4470(4) -0.15421(18) 1.05992(6) 0.0193(6) Uani 1 1 d . . . . .
H00X H 0.376218 -0.165443 1.072672 0.023 Uiso 1 1 calc R U . . .
C00Y C 0.8172(3) 0.10277(17) 1.05012(6) 0.0175(6) Uani 1 1 d . . . . .
H00Y H 0.728794 0.081123 1.055527 0.021 Uiso 1 1 calc R U . . .
C00Z C 1.0592(3) 0.15025(18) 1.06100(6) 0.0193(6) Uani 1 1 d . . . . .
H00Z H 1.131311 0.160725 1.073581 0.023 Uiso 1 1 calc R U . . .
C010 C 0.9908(3) 0.28443(18) 0.93426(6) 0.0167(6) Uani 1 1 d . . . . .
C011 C 0.4192(3) -0.16668(17) 1.03318(6) 0.0177(6) Uani 1 1 d . . . . .
H011 H 0.328675 -0.186205 1.027976 0.021 Uiso 1 1 calc R U . . .
C012 C 0.5227(3) -0.30501(17) 0.95936(6) 0.0166(6) Uani 1 1 d . . . . .
C013 C 1.0840(3) 0.16402(17) 1.03411(6) 0.0173(6) Uani 1 1 d . . . . .
H013 H 1.174236 0.183330 1.028668 0.021 Uiso 1 1 calc R U . . .
C014 C 0.7867(4) 0.14513(19) 0.92542(6) 0.0206(6) Uani 1 1 d . . . . .
C015 C 1.0380(3) 0.20337(18) 0.92705(6) 0.0167(6) Uani 1 1 d . . . . .
H015 H 1.030067 0.199173 0.907644 0.020 Uiso 1 1 calc R U . . .
C016 C 0.5533(3) -0.38234(18) 0.96631(7) 0.0212(6) Uani 1 1 d . . . . .
C017 C 0.2964(3) -0.19430(19) 0.93392(6) 0.0183(6) Uani 1 1 d . . . . .
H017 H 0.266723 -0.215787 0.950000 0.022 Uiso 1 1 calc R U . . .
C018 C 0.9623(3) 0.29642(17) 0.81244(6) 0.0181(6) Uani 1 1 d . . . . .
C019 C 0.6868(3) -0.10486(18) 1.04860(6) 0.0179(6) Uani 1 1 d . . . . .
H019 H 0.775252 -0.082911 1.053834 0.022 Uiso 1 1 calc R U . . .
C01A C 0.5244(3) 0.72284(18) 0.78639(7) 0.0205(6) Uani 1 1 d . . . . .
C01B C 0.9776(3) 0.31434(18) 1.00572(6) 0.0188(6) Uani 1 1 d . . . . .
H01B H 0.982437 0.302301 1.023745 0.023 Uiso 1 1 calc R U . . .
C01C C 0.5611(3) -0.13802(17) 0.93768(6) 0.0151(6) Uani 1 1 d . . . . .
C01D C 0.9539(3) 0.38315(17) 0.96842(7) 0.0190(6) Uani 1 1 d . . . . .
C01E C 1.2000(3) 0.19428(18) 0.93379(6) 0.0178(6) Uani 1 1 d . . . . .
H01E H 1.231928 0.211276 0.950364 0.021 Uiso 1 1 calc R U . . .
C01F C 0.9242(3) 0.12048(18) 1.06865(6) 0.0179(6) Uani 1 1 d . . . . .
C01G C 0.4567(3) -0.20259(18) 0.92600(6) 0.0165(6) Uani 1 1 d . . . . .
H01G H 0.460444 -0.197651 0.906564 0.020 Uiso 1 1 calc R U . . .
C01H C 0.5137(3) 0.70375(17) 0.81360(6) 0.0190(6) Uani 1 1 d . . . . .
C01I C 0.9755(3) 0.26492(17) 0.73752(6) 0.0165(6) Uani 1 1 d . . . . .
C01J C 0.7075(4) 0.56635(18) 0.82338(6) 0.0204(6) Uani 1 1 d . . . . .
C01K C 0.6753(4) 0.5172(2) 0.69861(7) 0.0240(7) Uani 1 1 d . . . . .
H01K H 0.763775 0.495709 0.693162 0.029 Uiso 1 1 calc R U . . .
C01L C 0.5170(3) 0.56461(17) 0.73384(6) 0.0197(6) Uani 1 1 d . . . . .
C01M C 0.9991(3) 0.14929(19) 0.82183(6) 0.0206(6) Uani 1 1 d . . . . .
C01N C 0.9859(3) 0.12126(18) 0.79559(7) 0.0201(6) Uani 1 1 d . . . . .
C01O C 0.6499(4) 0.53311(19) 0.72549(6) 0.0216(6) Uani 1 1 d . . . . .
H01O H 0.722515 0.522574 0.737967 0.026 Uiso 1 1 calc R U . . .
C01P C 0.9358(3) 0.13822(17) 0.93919(6) 0.0157(6) Uani 1 1 d . . . . .
C01Q C 0.5294(3) -0.31486(18) 1.00392(7) 0.0207(6) Uani 1 1 d . . . . .
H01Q H 0.524869 -0.303346 1.021995 0.025 Uiso 1 1 calc R U . . .
C01R C 1.0764(4) 0.24716(18) 0.71763(6) 0.0215(6) Uani 1 1 d . . . . .
H01R H 1.166346 0.225890 0.722350 0.026 Uiso 1 1 calc R U . . .
C01S C 0.5528(3) 0.79975(19) 0.77858(7) 0.0233(7) Uani 1 1 d . . . . .
C01T C 0.4578(3) 0.62455(17) 0.82089(6) 0.0184(6) Uani 1 1 d . . . . .
H01T H 0.462971 0.621239 0.840354 0.022 Uiso 1 1 calc R U . . .
C01U C 0.5040(3) 0.67866(18) 0.76260(6) 0.0208(6) Uani 1 1 d . . . . .
C01V C 1.0100(3) 0.24399(17) 0.76616(6) 0.0190(6) Uani 1 1 d . . . . .
H01V H 1.111142 0.259592 0.769944 0.023 Uiso 1 1 calc R U . . .
C01W C 0.5741(3) -0.43903(19) 0.94680(8) 0.0254(7) Uani 1 1 d . . . . .
H01W H 0.594462 -0.489800 0.951351 0.030 Uiso 1 1 calc R U . . .
C01X C 0.9722(4) 0.34130(19) 0.91533(7) 0.0226(7) Uani 1 1 d . . . . .
H01X H 0.979515 0.328774 0.897375 0.027 Uiso 1 1 calc R U . . .
C01Y C 0.8422(3) 0.29748(18) 0.73010(6) 0.0197(6) Uani 1 1 d . . . . .
H01Y H 0.773469 0.309681 0.743119 0.024 Uiso 1 1 calc R U . . .
C01Z C 0.9986(3) 0.15724(18) 0.77002(6) 0.0192(6) Uani 1 1 d . . . . .
C020 C 0.4324(4) 0.5630(2) 0.68785(7) 0.0249(7) Uani 1 1 d . . . . .
H020 H 0.359411 0.572357 0.675320 0.030 Uiso 1 1 calc R U . . .
C021 C 0.5027(4) -0.05844(18) 0.92927(6) 0.0220(6) Uani 1 1 d . . . . .
H02I H 0.413505 -0.047606 0.938710 0.033 Uiso 1 1 calc R U . . .
H02J H 0.483799 -0.058338 0.910460 0.033 Uiso 1 1 calc R U . . .
H02K H 0.574410 -0.019799 0.933397 0.033 Uiso 1 1 calc R U . . .
C022 C 0.5200(4) 0.72919(18) 0.74170(7) 0.0226(7) Uani 1 1 d . . . . .
H022 H 0.512140 0.716301 0.723775 0.027 Uiso 1 1 calc R U . . .
C023 C 1.0546(3) 0.23088(18) 0.82658(6) 0.0204(6) Uani 1 1 d . . . . .
H023 H 1.046203 0.240165 0.845769 0.024 Uiso 1 1 calc R U . . .
C024 C 0.5287(4) -0.3396(2) 0.91343(7) 0.0245(7) Uani 1 1 d . . . . .
H024 H 0.519845 -0.326814 0.895515 0.029 Uiso 1 1 calc R U . . .
C025 C 0.9562(3) 0.04221(19) 0.79121(7) 0.0234(7) Uani 1 1 d . . . . .
C026 C 0.8184(4) 0.30190(19) 0.82816(6) 0.0212(6) Uani 1 1 d . . . . .
C027 C 0.9424(4) 0.41829(19) 0.92276(7) 0.0260(7) Uani 1 1 d . . . . .
H027 H 0.927724 0.454955 0.909538 0.031 Uiso 1 1 calc R U . . .
C028 C 0.8099(4) 0.31218(19) 0.70325(6) 0.0229(6) Uani 1 1 d . . . . .
H028 H 0.721563 0.334922 0.698405 0.027 Uiso 1 1 calc R U . . .
C029 C 0.9344(3) 0.44040(18) 0.94920(7) 0.0224(7) Uani 1 1 d . . . . .
H029 H 0.916721 0.491271 0.953981 0.027 Uiso 1 1 calc R U . . .
C02A C 0.2975(4) 0.61756(19) 0.81377(7) 0.0221(6) Uani 1 1 d . . . . .
H02U H 0.267071 0.638270 0.797612 0.026 Uiso 1 1 calc R U . . .
C02B C 0.4085(3) 0.57811(19) 0.71467(6) 0.0219(6) Uani 1 1 d . . . . .
H02V H 0.318259 0.597668 0.720027 0.026 Uiso 1 1 calc R U . . .
C02C C 0.4896(3) 0.59148(17) 0.76214(6) 0.0196(6) Uani 1 1 d . . . . .
H02W H 0.388934 0.577875 0.767083 0.024 Uiso 1 1 calc R U . . .
C02D C 0.9495(5) 0.4565(2) 1.01166(8) 0.0315(8) Uani 1 1 d . . . . .
H02A H 0.902209 0.445816 1.028339 0.047 Uiso 1 1 calc R U . . .
H02B H 0.895821 0.495715 1.002353 0.047 Uiso 1 1 calc R U . . .
H02C H 1.047749 0.473972 1.014878 0.047 Uiso 1 1 calc R U . . .
C02E C 0.5668(4) 0.5338(2) 0.68019(7) 0.0240(7) Uani 1 1 d . . . . .
C02F C 1.0461(4) 0.26045(19) 0.69090(7) 0.0241(7) Uani 1 1 d . . . . .
H3 H 1.114555 0.248247 0.677831 0.029 Uiso 1 1 calc R U . . .
C02G C 0.4921(4) 0.48031(19) 0.81865(7) 0.0254(7) Uani 1 1 d . . . . .
H02X H 0.474285 0.481149 0.837494 0.038 Uiso 1 1 calc R U . . .
H02Y H 0.559740 0.439728 0.814505 0.038 Uiso 1 1 calc R U . . .
H H 0.401403 0.471630 0.809408 0.038 Uiso 1 1 calc R U . . .
C02H C 1.0457(4) 0.37232(18) 0.81433(7) 0.0246(7) Uani 1 1 d . . . . .
H4 H 1.078479 0.379965 0.832300 0.037 Uiso 1 1 calc R U . . .
HA H 0.982174 0.413874 0.809253 0.037 Uiso 1 1 calc R U . . .
HB H 1.128836 0.370898 0.802612 0.037 Uiso 1 1 calc R U . . .
C02I C 0.5573(3) 0.55785(18) 0.80992(6) 0.0197(6) Uani 1 1 d . . . . .
C02J C 0.5632(4) -0.4162(2) 0.92064(8) 0.0280(8) Uani 1 1 d . . . . .
H02L H 0.578891 -0.452341 0.907260 0.034 Uiso 1 1 calc R U . . .
C02K C 0.5402(4) 0.7618(2) 0.83198(7) 0.0264(7) Uani 1 1 d . . . . .
H02Z H 0.536351 0.750419 0.850065 0.032 Uiso 1 1 calc R U . . .
C02L C 0.9125(4) 0.29210(19) 0.68413(6) 0.0225(6) Uani 1 1 d . . . . .
C02M C 0.1970(4) -0.1585(2) 0.91938(7) 0.0306(8) Uani 1 1 d . . . . .
H02M H 0.223289 -0.136426 0.903196 0.037 Uiso 1 1 calc R U . . .
H02N H 0.100537 -0.155366 0.925315 0.037 Uiso 1 1 calc R U . . .
C02N C 0.9354(4) -0.0095(2) 0.81204(8) 0.0277(7) Uani 1 1 d . . . . .
H5 H 0.914564 -0.061087 0.808948 0.033 Uiso 1 1 calc R U . . .
C02O C 1.2970(4) 0.1640(3) 0.91766(8) 0.0354(9) Uani 1 1 d . . . . .
H02D H 1.268436 0.146468 0.900945 0.042 Uiso 1 1 calc R U . . .
H02E H 1.394515 0.160013 0.922921 0.042 Uiso 1 1 calc R U . . .
C02P C 1.2171(4) 0.2319(2) 0.82025(7) 0.0247(7) Uani 1 1 d . . . . .
H6 H 1.246275 0.216815 0.803293 0.030 Uiso 1 1 calc R U . . .
C02Q C 0.9986(4) 0.05892(19) 0.93179(7) 0.0278(7) Uani 1 1 d . . . . .
H02F H 1.086201 0.049606 0.941892 0.042 Uiso 1 1 calc R U . . .
H02G H 1.021269 0.057854 0.913123 0.042 Uiso 1 1 calc R U . . .
H02H H 0.927520 0.019798 0.935739 0.042 Uiso 1 1 calc R U . . .
C02R C 0.9773(4) 0.10071(18) 0.75146(7) 0.0226(6) Uani 1 1 d . . . . .
H7 H 0.979568 0.107951 0.733109 0.027 Uiso 1 1 calc R U . . .
C02S C 0.5789(4) 0.8580(2) 0.79731(8) 0.0289(8) Uani 1 1 d . . . . .
H02 H 0.599458 0.908211 0.792092 0.035 Uiso 1 1 calc R U . . .
C02T C 0.5726(4) 0.8375(2) 0.82385(8) 0.0299(8) Uani 1 1 d . . . . .
H1 H 0.590414 0.874703 0.836755 0.036 Uiso 1 1 calc R U . . .
C02U C 0.8349(4) -0.1604(3) 0.88324(7) 0.0319(8) Uani 1 1 d . . . . .
H02O H 0.816217 -0.160614 0.864426 0.048 Uiso 1 1 calc R U . . .
H02P H 0.876193 -0.208909 0.888442 0.048 Uiso 1 1 calc R U . . .
H02Q H 0.902581 -0.119817 0.887435 0.048 Uiso 1 1 calc R U . . .
C02V C 0.9793(4) 0.0974(2) 0.84234(7) 0.0277(7) Uani 1 1 d . . . . .
H8 H 0.987356 0.114344 0.859851 0.033 Uiso 1 1 calc R U . . .
C02W C 0.5671(5) -0.4571(2) 1.00924(8) 0.0368(9) Uani 1 1 d . . . . .
H02R H 0.470600 -0.477303 1.012306 0.055 Uiso 1 1 calc R U . . .
H02S H 0.612913 -0.445781 1.026009 0.055 Uiso 1 1 calc R U . . .
H02T H 0.624721 -0.494503 0.999820 0.055 Uiso 1 1 calc R U . . .
C02X C 0.9472(4) 0.0195(2) 0.83738(8) 0.0297(7) Uani 1 1 d . . . . .
H9 H 0.933489 -0.013467 0.851757 0.036 Uiso 1 1 calc R U . . .
C02Y C 1.3195(4) 0.2528(2) 0.83729(8) 0.0368(9) Uani 1 1 d . . . . .
H10 H 1.293810 0.268167 0.854407 0.044 Uiso 1 1 calc R U . . .
HC H 1.417587 0.252168 0.832198 0.044 Uiso 1 1 calc R U . . .
C02Z C 0.5548(5) 0.8698(2) 0.73469(8) 0.0345(8) Uani 1 1 d . . . . .
H2 H 0.462637 0.896360 0.735645 0.052 Uiso 1 1 calc R U . . .
HD H 0.573749 0.855016 0.716596 0.052 Uiso 1 1 calc R U . . .
HE H 0.631689 0.903236 0.740795 0.052 Uiso 1 1 calc R U . . .
C030 C 0.1975(4) 0.5842(2) 0.82884(7) 0.0312(8) Uani 1 1 d . . . . .
H03D H 0.224054 0.562828 0.845133 0.037 Uiso 1 1 calc R U . . .
H03E H 0.100520 0.581948 0.823177 0.037 Uiso 1 1 calc R U . . .
C031 C 0.7028(4) 0.3539(2) 0.86635(7) 0.0312(8) Uani 1 1 d . . . . .
H03I H 0.621056 0.365816 0.855017 0.047 Uiso 1 1 calc R U . . .
H03J H 0.717286 0.395077 0.878825 0.047 Uiso 1 1 calc R U . . .
H03K H 0.683271 0.307072 0.875845 0.047 Uiso 1 1 calc R U . . .
C032 C 0.8338(4) 0.5735(3) 0.86404(7) 0.0350(9) Uani 1 1 d . . . . .
H03F H 0.875345 0.622423 0.859317 0.052 Uiso 1 1 calc R U . . .
H03G H 0.900787 0.533208 0.859303 0.052 Uiso 1 1 calc R U . . .
H03H H 0.815892 0.572117 0.882878 0.052 Uiso 1 1 calc R U . . .
C033 C 0.9311(5) -0.0416(2) 0.75042(9) 0.0366(9) Uani 1 1 d . . . . .
H03L H 1.024863 -0.062723 0.745701 0.055 Uiso 1 1 calc R U . . .
H03M H 0.874184 -0.033487 0.734585 0.055 Uiso 1 1 calc R U . . .
H03N H 0.880549 -0.076741 0.761960 0.055 Uiso 1 1 calc R U . . .
C034 C 0.6602(5) 0.1425(4) 0.88441(8) 0.0509(13) Uani 1 1 d . . . . .
H03A H 0.678998 0.151557 0.865857 0.076 Uiso 1 1 calc R U . . .
H03B H 0.598256 0.182516 0.891254 0.076 Uiso 1 1 calc R U . . .
H03C H 0.612311 0.093659 0.886511 0.076 Uiso 1 1 calc R U . . .
H00H H 0.832(3) 0.259(2) 0.7849(8) 0.026(10) Uiso 1 1 d D . . . .
H00J H 0.683(3) 0.571(3) 0.7789(9) 0.040(12) Uiso 1 1 d D . . . .
H00C H 0.825(4) 0.166(2) 0.9690(8) 0.029(11) Uiso 1 1 d D . . . .
H00G H 0.671(4) -0.162(2) 0.9686(9) 0.039(13) Uiso 1 1 d D . . . .

loop_
_atom_site_aniso_label
_atom_site_aniso_U_11
_atom_site_aniso_U_22
_atom_site_aniso_U_33
_atom_site_aniso_U_23
_atom_site_aniso_U_13
_atom_site_aniso_U_12
Cl01 0.0261(4) 0.0387(4) 0.0129(3) 0.0002(3) 0.0002(3) 0.0000(3)
Cl02 0.0252(4) 0.0508(5) 0.0137(3) -0.0038(3) 0.0000(3) 0.0064(4)
Cl03 0.0303(4) 0.0471(5) 0.0196(4) -0.0001(3) 0.0007(3) 0.0016(4)
Cl04 0.0276(4) 0.0552(5) 0.0192(4) 0.0078(4) 0.0012(3) -0.0042(4)
O005 0.0136(10) 0.0373(13) 0.0197(11) 0.0043(9) -0.0010(9) -0.0011(9)
O006 0.0183(11) 0.0398(14) 0.0209(11) -0.0054(10) -0.0010(9) -0.0008(10)
O007 0.0130(10) 0.0505(15) 0.0142(10) 0.0032(10) 0.0026(9) -0.0022(10)
O008 0.0196(12) 0.0391(14) 0.0242(12) 0.0048(10) -0.0008(10) -0.0015(10)
O009 0.0185(11) 0.0513(15) 0.0203(11) 0.0054(11) -0.0035(10) -0.0014(11)
O00A 0.0226(12) 0.0477(15) 0.0201(11) -0.0090(11) 0.0031(10) 0.0035(11)
O00B 0.0203(12) 0.084(2) 0.0163(12) -0.0115(13) -0.0003(10) -0.0142(14)
N00C 0.0142(12) 0.0202(12) 0.0140(12) -0.0024(9) -0.0011(10) -0.0029(10)
N00D 0.0224(13) 0.0143(12) 0.0331(15) 0.0038(11) -0.0090(12) -0.0014(10)
O00E 0.0237(13) 0.0504(17) 0.0422(15) -0.0183(13) 0.0093(12) -0.0081(12)
N00F 0.0197(13) 0.0149(12) 0.0277(14) -0.0060(10) 0.0059(11) -0.0020(10)
N00G 0.0156(12) 0.0197(12) 0.0131(12) 0.0007(9) 0.0024(10) -0.0045(10)
N00H 0.0208(13) 0.0224(13) 0.0170(12) -0.0027(10) -0.0003(11) 0.0023(11)
N00I 0.0213(13) 0.0192(13) 0.0338(15) -0.0040(11) -0.0017(12) 0.0014(11)
N00J 0.0183(13) 0.0231(13) 0.0202(13) 0.0019(10) -0.0007(10) 0.0031(11)
N00K 0.0246(14) 0.0206(13) 0.0351(15) 0.0057(12) 0.0079(12) 0.0012(12)
C00L 0.0128(13) 0.0147(13) 0.0141(13) -0.0024(10) -0.0010(11) -0.0002(11)
C00M 0.0116(13) 0.0162(13) 0.0150(13) 0.0016(10) 0.0007(11) 0.0012(11)
C00N 0.0160(14) 0.0194(14) 0.0158(14) 0.0020(11) 0.0015(12) -0.0022(12)
C00O 0.0111(12) 0.0148(13) 0.0147(13) 0.0014(10) 0.0009(11) -0.0007(10)
C00P 0.0090(12) 0.0165(13) 0.0199(14) 0.0000(11) -0.0009(11) -0.0007(11)
C00Q 0.0111(13) 0.0190(13) 0.0167(14) 0.0000(11) -0.0007(11) 0.0001(11)
C00R 0.0117(13) 0.0151(13) 0.0145(13) -0.0017(10) 0.0002(11) 0.0005(11)
C00S 0.0122(13) 0.0158(13) 0.0170(14) -0.0019(11) 0.0043(11) -0.0016(11)
C00T 0.0171(14) 0.0237(14) 0.0140(13) -0.0015(11) -0.0001(11) 0.0038(12)
C00U 0.0111(13) 0.0201(14) 0.0177(14) -0.0009(11) 0.0026(11) 0.0004(11)
C00V 0.0104(13) 0.0219(14) 0.0204(14) -0.0051(12) 0.0033(11) -0.0033(11)
C00W 0.0115(13) 0.0162(14) 0.0194(14) 0.0004(11) -0.0037(11) -0.0006(11)
C00X 0.0178(14) 0.0223(14) 0.0177(14) 0.0020(11) 0.0047(12) 0.0006(12)
C00Y 0.0129(13) 0.0208(14) 0.0188(14) -0.0016(11) 0.0007(11) 0.0005(12)
C00Z 0.0173(15) 0.0226(14) 0.0179(14) -0.0025(12) -0.0050(12) -0.0015(12)
C010 0.0098(13) 0.0229(15) 0.0173(14) 0.0019(11) -0.0020(11) -0.0021(11)
C011 0.0124(14) 0.0211(14) 0.0195(14) 0.0003(11) 0.0019(11) -0.0009(11)
C012 0.0087(13) 0.0173(13) 0.0238(15) -0.0012(12) 0.0006(11) -0.0014(11)
C013 0.0118(13) 0.0207(14) 0.0194(14) -0.0001(11) -0.0026(11) -0.0029(11)
C014 0.0201(15) 0.0260(15) 0.0157(14) -0.0022(12) -0.0011(12) -0.0089(13)
C015 0.0142(14) 0.0229(14) 0.0130(13) -0.0009(11) -0.0021(11) -0.0013(12)
C016 0.0100(13) 0.0163(14) 0.0373(18) -0.0019(13) -0.0034(12) -0.0013(11)
C017 0.0129(14) 0.0274(15) 0.0146(13) -0.0039(12) 0.0000(11) -0.0027(12)
C018 0.0201(15) 0.0196(14) 0.0147(13) -0.0028(11) 0.0016(11) -0.0017(12)
C019 0.0116(13) 0.0234(15) 0.0188(14) -0.0017(11) -0.0009(11) 0.0026(12)
C01A 0.0151(14) 0.0189(14) 0.0274(16) 0.0007(12) -0.0005(12) -0.0007(12)
C01B 0.0170(14) 0.0198(14) 0.0196(14) -0.0023(12) 0.0048(12) -0.0021(12)
C01C 0.0146(14) 0.0167(13) 0.0140(13) -0.0002(10) 0.0016(11) 0.0001(11)
C01D 0.0104(13) 0.0181(14) 0.0287(16) -0.0006(12) 0.0020(12) -0.0006(11)
C01E 0.0144(14) 0.0234(15) 0.0157(14) 0.0001(11) 0.0001(11) -0.0012(12)
C01F 0.0181(15) 0.0204(14) 0.0152(14) 0.0001(11) -0.0001(12) 0.0012(12)
C01G 0.0127(13) 0.0235(14) 0.0132(13) -0.0009(11) 0.0015(11) -0.0021(12)
C01H 0.0148(14) 0.0181(14) 0.0240(15) 0.0012(12) -0.0041(12) 0.0007(12)
C01I 0.0154(14) 0.0169(13) 0.0171(14) 0.0007(11) 0.0015(12) -0.0020(11)
C01J 0.0170(15) 0.0219(14) 0.0225(15) 0.0042(12) -0.0007(12) 0.0005(12)
C01K 0.0180(15) 0.0294(16) 0.0247(16) -0.0017(13) 0.0011(13) 0.0006(13)
C01L 0.0157(14) 0.0190(14) 0.0242(15) 0.0031(12) -0.0004(12) -0.0007(11)
C01M 0.0139(14) 0.0238(15) 0.0241(15) 0.0014(12) 0.0005(12) 0.0003(12)
C01N 0.0122(14) 0.0198(14) 0.0283(16) 0.0000(12) -0.0001(12) 0.0010(12)
C01O 0.0161(14) 0.0261(15) 0.0226(15) 0.0019(12) -0.0053(12) 0.0005(12)
C01P 0.0171(14) 0.0176(13) 0.0123(13) -0.0031(10) 0.0006(11) -0.0017(11)
C01Q 0.0181(15) 0.0195(14) 0.0246(15) 0.0025(12) -0.0066(12) -0.0026(12)
C01R 0.0164(15) 0.0232(15) 0.0249(16) 0.0003(12) 0.0017(12) 0.0025(12)
C01S 0.0129(14) 0.0221(15) 0.0351(18) 0.0012(13) 0.0019(13) 0.0023(12)
C01T 0.0164(15) 0.0187(14) 0.0200(14) -0.0002(11) -0.0014(12) 0.0008(12)
C01U 0.0138(13) 0.0216(15) 0.0269(16) 0.0043(12) 0.0029(12) 0.0028(11)
C01V 0.0147(13) 0.0201(14) 0.0222(15) -0.0018(12) -0.0004(12) 0.0002(11)
C01W 0.0119(14) 0.0168(14) 0.048(2) -0.0068(14) 0.0007(14) -0.0008(12)
C01X 0.0166(15) 0.0295(16) 0.0215(15) 0.0067(13) -0.0050(12) -0.0033(13)
C01Y 0.0161(14) 0.0221(14) 0.0209(15) -0.0013(12) 0.0045(12) -0.0007(12)
C01Z 0.0144(13) 0.0199(14) 0.0233(15) -0.0012(12) -0.0008(12) 0.0004(11)
C020 0.0204(16) 0.0314(17) 0.0230(16) 0.0065(13) -0.0045(13) -0.0002(13)
C021 0.0233(16) 0.0192(14) 0.0236(15) 0.0011(12) -0.0025(13) 0.0036(13)
C022 0.0196(15) 0.0207(15) 0.0275(16) -0.0008(12) 0.0052(13) 0.0032(12)
C023 0.0173(14) 0.0258(15) 0.0180(14) 0.0001(12) 0.0018(12) -0.0006(12)
C024 0.0182(16) 0.0303(17) 0.0249(16) -0.0095(13) 0.0066(13) -0.0068(13)
C025 0.0142(14) 0.0218(15) 0.0343(18) 0.0000(13) -0.0004(13) 0.0016(12)
C026 0.0215(15) 0.0246(15) 0.0176(14) -0.0005(12) -0.0002(12) 0.0029(13)
C027 0.0205(16) 0.0241(16) 0.0334(18) 0.0119(14) -0.0063(14) -0.0019(13)
C028 0.0165(14) 0.0272(16) 0.0248(16) 0.0047(13) 0.0001(12) -0.0004(13)
C029 0.0124(14) 0.0160(14) 0.0388(18) 0.0047(13) -0.0014(13) 0.0003(11)
C02A 0.0182(15) 0.0250(15) 0.0231(15) 0.0011(12) -0.0014(13) 0.0023(13)
C02B 0.0143(14) 0.0276(16) 0.0237(15) 0.0043(13) 0.0001(12) 0.0034(12)
C02C 0.0166(14) 0.0198(14) 0.0225(15) 0.0020(12) -0.0022(12) 0.0013(12)
C02D 0.036(2) 0.0198(16) 0.038(2) -0.0123(14) 0.0123(16) -0.0032(14)
C02E 0.0221(16) 0.0289(16) 0.0211(15) 0.0025(12) 0.0000(13) -0.0035(13)
C02F 0.0204(15) 0.0289(16) 0.0229(16) -0.0013(13) 0.0062(13) -0.0033(13)
C02G 0.0245(16) 0.0243(16) 0.0274(16) 0.0022(13) -0.0008(14) 0.0008(13)
C02H 0.0231(16) 0.0207(15) 0.0299(17) -0.0028(13) 0.0021(13) -0.0043(13)
C02I 0.0182(14) 0.0212(14) 0.0196(15) 0.0032(11) -0.0019(12) 0.0007(12)
C02J 0.0192(16) 0.0230(16) 0.042(2) -0.0158(14) 0.0100(15) -0.0052(13)
C02K 0.0248(17) 0.0260(16) 0.0283(17) -0.0037(14) -0.0068(14) 0.0037(14)
C02L 0.0218(15) 0.0271(15) 0.0185(14) 0.0024(12) 0.0016(12) -0.0065(13)
C02M 0.0168(16) 0.053(2) 0.0222(16) 0.0040(15) -0.0019(13) -0.0006(16)
C02N 0.0168(15) 0.0232(15) 0.043(2) 0.0050(14) 0.0000(14) 0.0018(13)
C02O 0.0198(17) 0.060(3) 0.0262(18) -0.0097(17) 0.0011(14) 0.0022(17)
C02P 0.0183(15) 0.0299(17) 0.0260(17) -0.0035(13) 0.0002(13) 0.0000(13)
C02Q 0.0342(19) 0.0191(15) 0.0302(17) -0.0046(13) 0.0099(15) -0.0001(14)
C02R 0.0189(15) 0.0217(15) 0.0271(16) -0.0014(12) -0.0009(13) 0.0036(12)
C02S 0.0164(15) 0.0201(15) 0.050(2) -0.0042(15) -0.0022(15) -0.0005(13)
C02T 0.0244(17) 0.0233(16) 0.042(2) -0.0059(14) -0.0104(15) -0.0003(14)
C02U 0.0182(16) 0.059(2) 0.0187(16) 0.0030(15) 0.0079(13) -0.0015(16)
C02V 0.0208(16) 0.0355(18) 0.0266(16) 0.0046(14) 0.0013(13) 0.0021(14)
C02W 0.046(2) 0.0202(16) 0.044(2) 0.0105(15) -0.0198(19) -0.0020(16)
C02X 0.0225(16) 0.0304(17) 0.0364(19) 0.0145(15) 0.0028(14) 0.0019(14)
C02Y 0.0225(18) 0.050(2) 0.038(2) -0.0124(18) -0.0019(16) -0.0032(17)
C02Z 0.036(2) 0.0251(17) 0.042(2) 0.0118(15) 0.0115(17) 0.0026(15)
C030 0.0225(17) 0.042(2) 0.0292(18) 0.0052(15) 0.0023(14) -0.0018(15)
C031 0.0283(18) 0.046(2) 0.0194(16) -0.0017(15) 0.0054(14) 0.0110(16)
C032 0.0181(17) 0.061(3) 0.0261(17) 0.0025(17) -0.0042(14) 0.0003(17)
C033 0.040(2) 0.0217(17) 0.048(2) -0.0097(15) -0.0037(18) 0.0003(15)
C034 0.027(2) 0.103(4) 0.0232(18) -0.008(2) -0.0065(16) -0.020(2)

loop_
_atom_type_symbol
_atom_type_description
_atom_type_scat_dispersion_real
_atom_type_scat_dispersion_imag
_atom_type_scat_source
C C 0.0181 0.0091 'International Tables Vol C Tables 4.2.6.8 and 6.1.1.4'
H H 0.0000 0.0000 'International Tables Vol C Tables 4.2.6.8 and 6.1.1.4'
Cl Cl 0.3639 0.7018 'International Tables Vol C Tables 4.2.6.8 and 6.1.1.4'
N N 0.0311 0.0180 'International Tables Vol C Tables 4.2.6.8 and 6.1.1.4'
O O 0.0492 0.0322 'International Tables Vol C Tables 4.2.6.8 and 6.1.1.4'

loop_
_geom_angle_atom_site_label_1
_geom_angle_atom_site_label_2
_geom_angle_atom_site_label_3
_geom_angle
_geom_angle_site_symmetry_1
_geom_angle_site_symmetry_3
_geom_angle_publ_flag
C00N O007 C02U 115.2(2) . . ?
C01J O009 C032 114.9(3) . . ?
C026 O00A C031 115.8(3) . . ?
C014 O00B C034 115.8(3) . . ?
C00L N00C C01P 119.7(2) . . ?
C00L N00C H00C 104(3) . . ?
C01P N00C H00C 104(3) . . ?
C016 N00D C01Q 108.7(3) . . ?
C016 N00D C02W 126.5(3) . . ?
C01Q N00D C02W 124.3(3) . . ?
C01B N00F C02D 124.2(3) . . ?
C01D N00F C01B 108.8(2) . . ?
C01D N00F C02D 126.4(3) . . ?
C00O N00G C01C 120.3(2) . . ?
C00O N00G H00G 101(3) . . ?
C01C N00G H00G 107(3) . . ?
C018 N00H H00H 109(3) . . ?
C01V N00H C018 119.3(3) . . ?
C01V N00H H00H 106(3) . . ?
C025 N00I C02R 109.1(3) . . ?
C025 N00I C033 126.2(3) . . ?
C02R N00I C033 124.6(3) . . ?
C02C N00J C02I 119.8(3) . . ?
C02C N00J H00J 113(3) . . ?
C02I N00J H00J 107(3) . . ?
C01S N00K C022 109.4(3) . . ?
C01S N00K C02Z 126.7(3) . . ?
C022 N00K C02Z 123.4(3) . . ?
N00C C00L H00L 108.5 . . ?
N00C C00L C00R 111.4(2) . . ?
N00C C00L C00S 110.9(2) . . ?
C00R C00L H00L 108.5 . . ?
C00R C00L C00S 109.0(2) . . ?
C00S C00L H00L 108.5 . . ?
C00U C00M C00O 123.4(3) . . ?
C00U C00M C011 118.7(3) . . ?
C011 C00M C00O 117.7(3) . . ?
O005 C00N O007 122.7(3) . . ?
O005 C00N C01C 125.1(3) . . ?
O007 C00N C01C 112.2(3) . . ?
N00G C00O C00M 111.2(2) . . ?
N00G C00O H00O 108.7 . . ?
N00G C00O C00W 110.9(2) . . ?
C00M C00O H00O 108.7 . . ?
C00M C00O C00W 108.7(2) . . ?
C00W C00O H00O 108.7 . . ?
C010 C00P C00S 132.1(3) . . ?
C010 C00P C01D 120.4(3) . . ?
C01D C00P C00S 107.5(3) . . ?
C00R C00Q H00Q 119.6 . . ?
C00Y C00Q H00Q 119.6 . . ?
C00Y C00Q C00R 120.9(3) . . ?
C00Q C00R C00L 123.3(3) . . ?
C00Q C00R C013 118.7(3) . . ?
C013 C00R C00L 117.8(3) . . ?
C00P C00S C00L 124.7(3) . . ?
C01B C00S C00L 129.1(3) . . ?
C01B C00S C00P 105.9(3) . . ?
C00X C00T Cl02 120.1(2) . . ?
C019 C00T Cl02 118.8(2) . . ?
C019 C00T C00X 121.2(3) . . ?
C00M C00U H00U 119.6 . . ?
C019 C00U C00M 120.8(3) . . ?
C019 C00U H00U 119.6 . . ?
C012 C00V C01G 119.0(3) . . ?
C024 C00V C012 117.7(3) . . ?
C024 C00V C01G 123.1(3) . . ?
C012 C00W C00O 124.6(3) . . ?
C01Q C00W C00O 128.8(3) . . ?
C01Q C00W C012 106.3(3) . . ?
C00T C00X H00X 120.5 . . ?
C011 C00X C00T 119.0(3) . . ?
C011 C00X H00X 120.5 . . ?
C00Q C00Y H00Y 120.4 . . ?
C01F C00Y C00Q 119.3(3) . . ?
C01F C00Y H00Y 120.4 . . ?
C013 C00Z H00Z 120.8 . . ?
C013 C00Z C01F 118.5(3) . . ?
C01F C00Z H00Z 120.8 . . ?
C00P C010 C015 119.5(3) . . ?
C01X C010 C00P 117.8(3) . . ?
C01X C010 C015 122.4(3) . . ?
C00M C011 H011 119.5 . . ?
C00X C011 C00M 121.0(3) . . ?
C00X C011 H011 119.5 . . ?
C00V C012 C00W 132.3(3) . . ?
C00V C012 C016 120.6(3) . . ?
C016 C012 C00W 107.1(3) . . ?
C00R C013 H013 119.4 . . ?
C00Z C013 C00R 121.2(3) . . ?
C00Z C013 H013 119.4 . . ?
O006 C014 O00B 122.0(3) . . ?
O006 C014 C01P 125.6(3) . . ?
O00B C014 C01P 112.4(3) . . ?
C010 C015 H015 106.6 . . ?
C010 C015 C01E 108.6(3) . . ?
C010 C015 C01P 113.8(2) . . ?
C01E C015 H015 106.6 . . ?
C01E C015 C01P 114.2(2) . . ?
C01P C015 H015 106.6 . . ?
N00D C016 C012 107.9(3) . . ?
N00D C016 C01W 130.7(3) . . ?
C01W C016 C012 121.4(3) . . ?
C01G C017 H017 118.0 . . ?
C02M C017 H017 118.0 . . ?
C02M C017 C01G 124.1(3) . . ?
N00H C018 C023 118.5(2) . . ?
N00H C018 C026 103.5(2) . . ?
N00H C018 C02H 109.7(3) . . ?
C026 C018 C023 105.6(2) . . ?
C02H C018 C023 109.2(3) . . ?
C02H C018 C026 109.9(3) . . ?
C00T C019 C00U 119.3(3) . . ?
C00T C019 H019 120.3 . . ?
C00U C019 H019 120.3 . . ?
C01H C01A C01S 120.2(3) . . ?
C01H C01A C01U 132.3(3) . . ?
C01S C01A C01U 107.4(3) . . ?
N00F C01B H01B 124.9 . . ?
C00S C01B N00F 110.3(3) . . ?
C00S C01B H01B 124.9 . . ?
N00G C01C C00N 105.2(2) . . ?
N00G C01C C01G 119.5(2) . . ?
N00G C01C C021 109.0(2) . . ?
C00N C01C C01G 106.1(2) . . ?
C00N C01C C021 107.2(2) . . ?
C021 C01C C01G 109.1(2) . . ?
N00F C01D C00P 107.6(3) . . ?
N00F C01D C029 130.9(3) . . ?
C029 C01D C00P 121.5(3) . . ?
C015 C01E H01E 118.0 . . ?
C02O C01E C015 124.0(3) . . ?
C02O C01E H01E 118.0 . . ?
C00Y C01F Cl01 119.0(2) . . ?
C00Y C01F C00Z 121.5(3) . . ?
C00Z C01F Cl01 119.5(2) . . ?
C00V C01G C017 109.1(3) . . ?
C00V C01G C01C 113.0(2) . . ?
C00V C01G H01G 106.6 . . ?
C017 C01G C01C 114.4(2) . . ?
C017 C01G H01G 106.6 . . ?
C01C C01G H01G 106.6 . . ?
C01A C01H C01T 118.1(3) . . ?
C02K C01H C01A 117.5(3) . . ?
C02K C01H C01T 124.0(3) . . ?
C01R C01I C01V 119.3(3) . . ?
C01Y C01I C01R 118.4(3) . . ?
C01Y C01I C01V 122.2(3) . . ?
O008 C01J O009 123.2(3) . . ?
O008 C01J C02I 125.1(3) . . ?
O009 C01J C02I 111.8(3) . . ?
C01O C01K H01K 120.5 . . ?
C02E C01K H01K 120.5 . . ?
C02E C01K C01O 119.0(3) . . ?
C01O C01L C02B 118.3(3) . . ?
C01O C01L C02C 123.1(3) . . ?
C02B C01L C02C 118.4(3) . . ?
C01N C01M C023 119.7(3) . . ?
C02V C01M C01N 117.4(3) . . ?
C02V C01M C023 122.3(3) . . ?
C01M C01N C01Z 132.8(3) . . ?
C01M C01N C025 119.7(3) . . ?
C025 C01N C01Z 107.4(3) . . ?
C01K C01O H01O 119.6 . . ?
C01L C01O C01K 120.8(3) . . ?
C01L C01O H01O 119.6 . . ?
N00C C01P C014 104.8(2) . . ?
N00C C01P C015 119.5(2) . . ?
N00C C01P C02Q 108.7(2) . . ?
C014 C01P C015 107.0(2) . . ?
C014 C01P C02Q 107.0(3) . . ?
C02Q C01P C015 109.1(3) . . ?
N00D C01Q H01Q 125.0 . . ?
C00W C01Q N00D 110.0(3) . . ?
C00W C01Q H01Q 125.0 . . ?
C01I C01R H01R 119.2 . . ?
C02F C01R C01I 121.6(3) . . ?
C02F C01R H01R 119.2 . . ?
N00K C01S C01A 107.3(3) . . ?
N00K C01S C02S 130.9(3) . . ?
C02S C01S C01A 121.8(3) . . ?
C01H C01T H01T 106.2 . . ?
C01H C01T C02I 113.0(3) . . ?
C02A C01T C01H 110.0(3) . . ?
C02A C01T H01T 106.2 . . ?
C02A C01T C02I 114.6(3) . . ?
C02I C01T H01T 106.2 . . ?
C01A C01U C02C 123.9(3) . . ?
C022 C01U C01A 106.3(3) . . ?
C022 C01U C02C 129.3(3) . . ?
N00H C01V C01I 111.6(2) . . ?
N00H C01V H01V 108.2 . . ?
N00H C01V C01Z 110.3(3) . . ?
C01I C01V H01V 108.2 . . ?
C01I C01V C01Z 110.1(3) . . ?
C01Z C01V H01V 108.2 . . ?
C016 C01W H01W 121.5 . . ?
C02J C01W C016 117.1(3) . . ?
C02J C01W H01W 121.5 . . ?
C010 C01X H01X 119.4 . . ?
C010 C01X C027 121.2(3) . . ?
C027 C01X H01X 119.4 . . ?
C01I C01Y H01Y 119.5 . . ?
C01I C01Y C028 121.0(3) . . ?
C028 C01Y H01Y 119.5 . . ?
C01N C01Z C01V 123.5(3) . . ?
C02R C01Z C01N 106.6(3) . . ?
C02R C01Z C01V 129.3(3) . . ?
C02B C020 H020 120.7 . . ?
C02E C020 H020 120.7 . . ?
C02E C020 C02B 118.6(3) . . ?
C01C C021 H02I 109.5 . . ?
C01C C021 H02J 109.5 . . ?
C01C C021 H02K 109.5 . . ?
H02I C021 H02J 109.5 . . ?
H02I C021 H02K 109.5 . . ?
H02J C021 H02K 109.5 . . ?
N00K C022 H022 125.2 . . ?
C01U C022 N00K 109.7(3) . . ?
C01U C022 H022 125.2 . . ?
C018 C023 H023 106.3 . . ?
C01M C023 C018 115.0(3) . . ?
C01M C023 H023 106.3 . . ?
C02P C023 C018 114.7(3) . . ?
C02P C023 C01M 107.6(3) . . ?
C02P C023 H023 106.3 . . ?
C00V C024 H024 119.4 . . ?
C00V C024 C02J 121.2(3) . . ?
C02J C024 H024 119.4 . . ?
N00I C025 C01N 107.1(3) . . ?
N00I C025 C02N 130.6(3) . . ?
C02N C025 C01N 122.3(3) . . ?
O00A C026 C018 111.7(3) . . ?
O00E C026 O00A 123.0(3) . . ?
O00E C026 C018 125.3(3) . . ?
C01X C027 H027 119.1 . . ?
C029 C027 C01X 121.7(3) . . ?
C029 C027 H027 119.1 . . ?
C01Y C028 H028 120.7 . . ?
C02L C028 C01Y 118.6(3) . . ?
C02L C028 H028 120.7 . . ?
C01D C029 H029 121.4 . . ?
C027 C029 C01D 117.3(3) . . ?
C027 C029 H029 121.4 . . ?
C01T C02A H02U 117.7 . . ?
C030 C02A C01T 124.7(3) . . ?
C030 C02A H02U 117.7 . . ?
C01L C02B H02V 119.2 . . ?
C020 C02B C01L 121.6(3) . . ?
C020 C02B H02V 119.2 . . ?
N00J C02C C01L 111.9(3) . . ?
N00J C02C C01U 111.5(3) . . ?
N00J C02C H02W 108.5 . . ?
C01L C02C C01U 107.9(3) . . ?
C01L C02C H02W 108.5 . . ?
C01U C02C H02W 108.5 . . ?
N00F C02D H02A 109.5 . . ?
N00F C02D H02B 109.5 . . ?
N00F C02D H02C 109.5 . . ?
H02A C02D H02B 109.5 . . ?
H02A C02D H02C 109.5 . . ?
H02B C02D H02C 109.5 . . ?
C01K C02E Cl03 118.4(3) . . ?
C020 C02E Cl03 120.0(3) . . ?
C020 C02E C01K 121.7(3) . . ?
C01R C02F H3 120.7 . . ?
C02L C02F C01R 118.7(3) . . ?
C02L C02F H3 120.7 . . ?
H02X C02G H02Y 109.5 . . ?
H02X C02G H 109.5 . . ?
H02Y C02G H 109.5 . . ?
C02I C02G H02X 109.5 . . ?
C02I C02G H02Y 109.5 . . ?
C02I C02G H 109.5 . . ?
C018 C02H H4 109.5 . . ?
C018 C02H HA 109.5 . . ?
C018 C02H HB 109.5 . . ?
H4 C02H HA 109.5 . . ?
H4 C02H HB 109.5 . . ?
HA C02H HB 109.5 . . ?
N00J C02I C01J 104.8(2) . . ?
N00J C02I C01T 118.8(3) . . ?
N00J C02I C02G 109.2(3) . . ?
C01J C02I C01T 106.9(3) . . ?
C01J C02I C02G 107.7(3) . . ?
C02G C02I C01T 108.8(3) . . ?
C01W C02J C024 122.1(3) . . ?
C01W C02J H02L 119.0 . . ?
C024 C02J H02L 119.0 . . ?
C01H C02K H02Z 119.3 . . ?
C01H C02K C02T 121.5(3) . . ?
C02T C02K H02Z 119.3 . . ?
C028 C02L Cl04 118.3(3) . . ?
C02F C02L Cl04 119.9(3) . . ?
C02F C02L C028 121.7(3) . . ?
C017 C02M H02M 120.0 . . ?
C017 C02M H02N 120.0 . . ?
H02M C02M H02N 120.0 . . ?
C025 C02N H5 121.6 . . ?
C02X C02N C025 116.7(3) . . ?
C02X C02N H5 121.6 . . ?
C01E C02O H02D 120.0 . . ?
C01E C02O H02E 120.0 . . ?
H02D C02O H02E 120.0 . . ?
C023 C02P H6 118.0 . . ?
C02Y C02P C023 124.1(3) . . ?
C02Y C02P H6 118.0 . . ?
C01P C02Q H02F 109.5 . . ?
C01P C02Q H02G 109.5 . . ?
C01P C02Q H02H 109.5 . . ?
H02F C02Q H02G 109.5 . . ?
H02F C02Q H02H 109.5 . . ?
H02G C02Q H02H 109.5 . . ?
N00I C02R H7 125.1 . . ?
C01Z C02R N00I 109.9(3) . . ?
C01Z C02R H7 125.1 . . ?
C01S C02S H02 121.5 . . ?
C02T C02S C01S 117.0(3) . . ?
C02T C02S H02 121.5 . . ?
C02K C02T H1 119.0 . . ?
C02S C02T C02K 122.0(3) . . ?
C02S C02T H1 119.0 . . ?
O007 C02U H02O 109.5 . . ?
O007 C02U H02P 109.5 . . ?
O007 C02U H02Q 109.5 . . ?
H02O C02U H02P 109.5 . . ?
H02O C02U H02Q 109.5 . . ?
H02P C02U H02Q 109.5 . . ?
C01M C02V H8 119.2 . . ?
C01M C02V C02X 121.6(3) . . ?
C02X C02V H8 119.2 . . ?
N00D C02W H02R 109.5 . . ?
N00D C02W H02S 109.5 . . ?
N00D C02W H02T 109.5 . . ?
H02R C02W H02S 109.5 . . ?
H02R C02W H02T 109.5 . . ?
H02S C02W H02T 109.5 . . ?
C02N C02X C02V 122.2(3) . . ?
C02N C02X H9 118.9 . . ?
C02V C02X H9 118.9 . . ?
C02P C02Y H10 120.0 . . ?
C02P C02Y HC 120.0 . . ?
H10 C02Y HC 120.0 . . ?
N00K C02Z H2 109.5 . . ?
N00K C02Z HD 109.5 . . ?
N00K C02Z HE 109.5 . . ?
H2 C02Z HD 109.5 . . ?
H2 C02Z HE 109.5 . . ?
HD C02Z HE 109.5 . . ?
C02A C030 H03D 120.0 . . ?
C02A C030 H03E 120.0 . . ?
H03D C030 H03E 120.0 . . ?
O00A C031 H03I 109.5 . . ?
O00A C031 H03J 109.5 . . ?
O00A C031 H03K 109.5 . . ?
H03I C031 H03J 109.5 . . ?
H03I C031 H03K 109.5 . . ?
H03J C031 H03K 109.5 . . ?
O009 C032 H03F 109.5 . . ?
O009 C032 H03G 109.5 . . ?
O009 C032 H03H 109.5 . . ?
H03F C032 H03G 109.5 . . ?
H03F C032 H03H 109.5 . . ?
H03G C032 H03H 109.5 . . ?
N00I C033 H03L 109.5 . . ?
N00I C033 H03M 109.5 . . ?
N00I C033 H03N 109.5 . . ?
H03L C033 H03M 109.5 . . ?
H03L C033 H03N 109.5 . . ?
H03M C033 H03N 109.5 . . ?
O00B C034 H03A 109.5 . . ?
O00B C034 H03B 109.5 . . ?
O00B C034 H03C 109.5 . . ?
H03A C034 H03B 109.5 . . ?
H03A C034 H03C 109.5 . . ?
H03B C034 H03C 109.5 . . ?

loop_
_geom_bond_atom_site_label_1
_geom_bond_atom_site_label_2
_geom_bond_distance
_geom_bond_site_symmetry_2
_geom_bond_publ_flag
Cl01 C01F 1.749(3) . ?
Cl02 C00T 1.743(3) . ?
Cl03 C02E 1.749(3) . ?
Cl04 C02L 1.744(3) . ?
O005 C00N 1.207(4) . ?
O006 C014 1.199(4) . ?
O007 C00N 1.340(4) . ?
O007 C02U 1.448(4) . ?
O008 C01J 1.209(4) . ?
O009 C01J 1.337(4) . ?
O009 C032 1.446(4) . ?
O00A C026 1.341(4) . ?
O00A C031 1.452(4) . ?
O00B C014 1.337(4) . ?
O00B C034 1.450(5) . ?
N00C C00L 1.469(4) . ?
N00C C01P 1.476(4) . ?
N00C H00C 0.84(2) . ?
N00D C016 1.366(4) . ?
N00D C01Q 1.382(4) . ?
N00D C02W 1.456(4) . ?
O00E C026 1.201(4) . ?
N00F C01B 1.378(4) . ?
N00F C01D 1.368(4) . ?
N00F C02D 1.452(4) . ?
N00G C00O 1.473(4) . ?
N00G C01C 1.475(4) . ?
N00G H00G 0.84(2) . ?
N00H C018 1.475(4) . ?
N00H C01V 1.461(4) . ?
N00H H00H 0.86(2) . ?
N00I C025 1.378(4) . ?
N00I C02R 1.382(4) . ?
N00I C033 1.451(4) . ?
N00J C02C 1.462(4) . ?
N00J C02I 1.480(4) . ?
N00J H00J 0.90(3) . ?
N00K C01S 1.368(5) . ?
N00K C022 1.379(4) . ?
N00K C02Z 1.449(4) . ?
C00L H00L 0.9800 . ?
C00L C00R 1.518(4) . ?
C00L C00S 1.518(4) . ?
C00M C00O 1.518(4) . ?
C00M C00U 1.393(4) . ?
C00M C011 1.402(4) . ?
C00N C01C 1.530(4) . ?
C00O H00O 0.9800 . ?
C00O C00W 1.525(4) . ?
C00P C00S 1.431(4) . ?
C00P C010 1.406(4) . ?
C00P C01D 1.416(4) . ?
C00Q H00Q 0.9300 . ?
C00Q C00R 1.393(4) . ?
C00Q C00Y 1.385(4) . ?
C00R C013 1.397(4) . ?
C00S C01B 1.375(4) . ?
C00T C00X 1.389(5) . ?
C00T C019 1.385(4) . ?
C00U H00U 0.9300 . ?
C00U C019 1.388(4) . ?
C00V C012 1.405(4) . ?
C00V C01G 1.517(4) . ?
C00V C024 1.381(4) . ?
C00W C012 1.431(4) . ?
C00W C01Q 1.374(4) . ?
C00X H00X 0.9300 . ?
C00X C011 1.384(4) . ?
C00Y H00Y 0.9300 . ?
C00Y C01F 1.383(4) . ?
C00Z H00Z 0.9300 . ?
C00Z C013 1.390(4) . ?
C00Z C01F 1.389(4) . ?
C010 C015 1.517(4) . ?
C010 C01X 1.381(4) . ?
C011 H011 0.9300 . ?
C012 C016 1.416(4) . ?
C013 H013 0.9300 . ?
C014 C01P 1.530(4) . ?
C015 H015 0.9800 . ?
C015 C01E 1.523(4) . ?
C015 C01P 1.588(4) . ?
C016 C01W 1.402(5) . ?
C017 H017 0.9300 . ?
C017 C01G 1.521(4) . ?
C017 C02M 1.320(5) . ?
C018 C023 1.584(4) . ?
C018 C026 1.535(4) . ?
C018 C02H 1.525(4) . ?
C019 H019 0.9300 . ?
C01A C01H 1.409(4) . ?
C01A C01S 1.417(4) . ?
C01A C01U 1.432(5) . ?
C01B H01B 0.9300 . ?
C01C C01G 1.584(4) . ?
C01C C021 1.541(4) . ?
C01D C029 1.397(4) . ?
C01E H01E 0.9300 . ?
C01E C02O 1.310(5) . ?
C01G H01G 0.9800 . ?
C01H C01T 1.513(4) . ?
C01H C02K 1.388(5) . ?
C01I C01R 1.393(4) . ?
C01I C01V 1.516(4) . ?
C01I C01Y 1.392(4) . ?
C01J C02I 1.534(4) . ?
C01K H01K 0.9300 . ?
C01K C01O 1.397(5) . ?
C01K C02E 1.385(5) . ?
C01L C01O 1.394(4) . ?
C01L C02B 1.400(4) . ?
C01L C02C 1.517(4) . ?
C01M C01N 1.410(4) . ?
C01M C023 1.524(4) . ?
C01M C02V 1.380(5) . ?
C01N C01Z 1.433(4) . ?
C01N C025 1.417(4) . ?
C01O H01O 0.9300 . ?
C01P C02Q 1.538(4) . ?
C01Q H01Q 0.9300 . ?
C01R H01R 0.9300 . ?
C01R C02F 1.390(5) . ?
C01S C02S 1.402(5) . ?
C01T H01T 0.9800 . ?
C01T C02A 1.509(4) . ?
C01T C02I 1.572(4) . ?
C01U C022 1.376(5) . ?
C01U C02C 1.521(4) . ?
C01V H01V 0.9800 . ?
C01V C01Z 1.523(4) . ?
C01W H01W 0.9300 . ?
C01W C02J 1.376(6) . ?
C01X H01X 0.9300 . ?
C01X C027 1.415(5) . ?
C01Y H01Y 0.9300 . ?
C01Y C028 1.403(4) . ?
C01Z C02R 1.368(4) . ?
C020 H020 0.9300 . ?
C020 C02B 1.389(5) . ?
C020 C02E 1.381(5) . ?
C021 H02I 0.9600 . ?
C021 H02J 0.9600 . ?
C021 H02K 0.9600 . ?
C022 H022 0.9300 . ?
C023 H023 0.9800 . ?
C023 C02P 1.515(4) . ?
C024 H024 0.9300 . ?
C024 C02J 1.416(5) . ?
C025 C02N 1.392(5) . ?
C027 H027 0.9300 . ?
C027 C029 1.384(5) . ?
C028 H028 0.9300 . ?
C028 C02L 1.385(5) . ?
C029 H029 0.9300 . ?
C02A H02U 0.9300 . ?
C02A C030 1.319(5) . ?
C02B H02V 0.9300 . ?
C02C H02W 0.9800 . ?
C02D H02A 0.9600 . ?
C02D H02B 0.9600 . ?
C02D H02C 0.9600 . ?
C02F H3 0.9300 . ?
C02F C02L 1.380(5) . ?
C02G H02X 0.9600 . ?
C02G H02Y 0.9600 . ?
C02G H 0.9600 . ?
C02G C02I 1.537(4) . ?
C02H H4 0.9600 . ?
C02H HA 0.9600 . ?
C02H HB 0.9600 . ?
C02J H02L 0.9300 . ?
C02K H02Z 0.9300 . ?
C02K C02T 1.409(5) . ?
C02M H02M 0.9300 . ?
C02M H02N 0.9300 . ?
C02N H5 0.9300 . ?
C02N C02X 1.372(5) . ?
C02O H02D 0.9300 . ?
C02O H02E 0.9300 . ?
C02P H6 0.9300 . ?
C02P C02Y 1.318(5) . ?
C02Q H02F 0.9600 . ?
C02Q H02G 0.9600 . ?
C02Q H02H 0.9600 . ?
C02R H7 0.9300 . ?
C02S H02 0.9300 . ?
C02S C02T 1.381(6) . ?
C02T H1 0.9300 . ?
C02U H02O 0.9600 . ?
C02U H02P 0.9600 . ?
C02U H02Q 0.9600 . ?
C02V H8 0.9300 . ?
C02V C02X 1.408(5) . ?
C02W H02R 0.9600 . ?
C02W H02S 0.9600 . ?
C02W H02T 0.9600 . ?
C02X H9 0.9300 . ?
C02Y H10 0.9300 . ?
C02Y HC 0.9300 . ?
C02Z H2 0.9600 . ?
C02Z HD 0.9600 . ?
C02Z HE 0.9600 . ?
C030 H03D 0.9300 . ?
C030 H03E 0.9300 . ?
C031 H03I 0.9600 . ?
C031 H03J 0.9600 . ?
C031 H03K 0.9600 . ?
C032 H03F 0.9600 . ?
C032 H03G 0.9600 . ?
C032 H03H 0.9600 . ?
C033 H03L 0.9600 . ?
C033 H03M 0.9600 . ?
C033 H03N 0.9600 . ?
C034 H03A 0.9600 . ?
C034 H03B 0.9600 . ?
C034 H03C 0.9600 . ?

loop_
_geom_torsion_atom_site_label_1
_geom_torsion_atom_site_label_2
_geom_torsion_atom_site_label_3
_geom_torsion_atom_site_label_4
_geom_torsion
_geom_torsion_site_symmetry_1
_geom_torsion_site_symmetry_2
_geom_torsion_site_symmetry_3
_geom_torsion_site_symmetry_4
_geom_torsion_publ_flag
Cl02 C00T C00X C011 -176.8(2) . . . . ?
Cl02 C00T C019 C00U 176.4(2) . . . . ?
O005 C00N C01C N00G 2.6(4) . . . . ?
O005 C00N C01C C01G -124.9(3) . . . . ?
O005 C00N C01C C021 118.6(3) . . . . ?
O006 C014 C01P N00C 3.8(4) . . . . ?
O006 C014 C01P C015 -124.1(3) . . . . ?
O006 C014 C01P C02Q 119.1(4) . . . . ?
O007 C00N C01C N00G -177.3(2) . . . . ?
O007 C00N C01C C01G 55.2(3) . . . . ?
O007 C00N C01C C021 -61.3(3) . . . . ?
O008 C01J C02I N00J 5.2(4) . . . . ?
O008 C01J C02I C01T -121.7(3) . . . . ?
O008 C01J C02I C02G 121.5(4) . . . . ?
O009 C01J C02I N00J -174.5(3) . . . . ?
O009 C01J C02I C01T 58.5(3) . . . . ?
O009 C01J C02I C02G -58.3(3) . . . . ?
O00B C014 C01P N00C -177.3(3) . . . . ?
O00B C014 C01P C015 54.9(3) . . . . ?
O00B C014 C01P C02Q -61.9(4) . . . . ?
N00C C00L C00R C00Q -20.0(4) . . . . ?
N00C C00L C00R C013 165.1(3) . . . . ?
N00C C00L C00S C00P -41.5(4) . . . . ?
N00C C00L C00S C01B 130.1(3) . . . . ?
N00D C016 C01W C02J 179.8(3) . . . . ?
N00F C01D C029 C027 179.4(3) . . . . ?
N00G C00O C00W C012 -42.2(4) . . . . ?
N00G C00O C00W C01Q 130.7(3) . . . . ?
N00G C01C C01G C00V -55.5(3) . . . . ?
N00G C01C C01G C017 70.2(4) . . . . ?
N00H C018 C023 C01M -42.6(4) . . . . ?
N00H C018 C023 C02P 83.0(4) . . . . ?
N00H C018 C026 O00A -153.1(3) . . . . ?
N00H C018 C026 O00E 26.7(4) . . . . ?
N00H C01V C01Z C01N -39.1(4) . . . . ?
N00H C01V C01Z C02R 130.5(3) . . . . ?
N00I C025 C02N C02X 179.9(3) . . . . ?
N00K C01S C02S C02T 179.2(3) . . . . ?
C00L N00C C01P C014 -145.9(3) . . . . ?
C00L N00C C01P C015 -26.2(4) . . . . ?
C00L N00C C01P C02Q 100.0(3) . . . . ?
C00L C00R C013 C00Z 172.6(3) . . . . ?
C00L C00S C01B N00F -172.3(3) . . . . ?
C00M C00O C00W C012 -164.7(3) . . . . ?
C00M C00O C00W C01Q 8.1(4) . . . . ?
C00M C00U C019 C00T 0.6(5) . . . . ?
C00N C01C C01G C00V 63.0(3) . . . . ?
C00N C01C C01G C017 -171.3(3) . . . . ?
C00O N00G C01C C00N -140.5(3) . . . . ?
C00O N00G C01C C01G -21.5(4) . . . . ?
C00O N00G C01C C021 104.8(3) . . . . ?
C00O C00M C00U C019 -172.2(3) . . . . ?
C00O C00M C011 C00X 172.1(3) . . . . ?
C00O C00W C012 C00V -8.4(5) . . . . ?
C00O C00W C012 C016 172.9(3) . . . . ?
C00O C00W C01Q N00D -172.6(3) . . . . ?
C00P C00S C01B N00F 0.6(3) . . . . ?
C00P C010 C015 C01E -70.6(3) . . . . ?
C00P C010 C015 C01P 57.8(4) . . . . ?
C00P C010 C01X C027 -0.3(5) . . . . ?
C00P C01D C029 C027 -0.5(5) . . . . ?
C00Q C00R C013 C00Z -2.5(4) . . . . ?
C00Q C00Y C01F Cl01 178.1(2) . . . . ?
C00Q C00Y C01F C00Z -2.4(5) . . . . ?
C00R C00L C00S C00P -164.5(3) . . . . ?
C00R C00L C00S C01B 7.1(4) . . . . ?
C00R C00Q C00Y C01F 0.6(5) . . . . ?
C00S C00L C00R C00Q 102.7(3) . . . . ?
C00S C00L C00R C013 -72.2(3) . . . . ?
C00S C00P C010 C015 -6.0(5) . . . . ?
C00S C00P C010 C01X -179.5(3) . . . . ?
C00S C00P C01D N00F 0.5(3) . . . . ?
C00S C00P C01D C029 -179.6(3) . . . . ?
C00T C00X C011 C00M 0.3(5) . . . . ?
C00U C00M C00O N00G -20.9(4) . . . . ?
C00U C00M C00O C00W 101.5(3) . . . . ?
C00U C00M C011 C00X -2.6(4) . . . . ?
C00V C012 C016 N00D -178.1(3) . . . . ?
C00V C012 C016 C01W 1.9(5) . . . . ?
C00V C024 C02J C01W 1.7(5) . . . . ?
C00W C012 C016 N00D 0.9(3) . . . . ?
C00W C012 C016 C01W -179.2(3) . . . . ?
C00X C00T C019 C00U -3.0(5) . . . . ?
C00Y C00Q C00R C00L -173.0(3) . . . . ?
C00Y C00Q C00R C013 1.8(4) . . . . ?
C010 C00P C00S C00L -9.2(5) . . . . ?
C010 C00P C00S C01B 177.6(3) . . . . ?
C010 C00P C01D N00F -178.0(3) . . . . ?
C010 C00P C01D C029 2.0(5) . . . . ?
C010 C015 C01E C02O -132.8(4) . . . . ?
C010 C015 C01P N00C -51.2(4) . . . . ?
C010 C015 C01P C014 67.4(3) . . . . ?
C010 C015 C01P C02Q -177.2(3) . . . . ?
C010 C01X C027 C029 1.8(5) . . . . ?
C011 C00M C00O N00G 164.7(3) . . . . ?
C011 C00M C00O C00W -72.9(3) . . . . ?
C011 C00M C00U C019 2.1(4) . . . . ?
C012 C00V C01G C017 -69.2(3) . . . . ?
C012 C00V C01G C01C 59.2(3) . . . . ?
C012 C00V C024 C02J 0.1(5) . . . . ?
C012 C00W C01Q N00D 1.3(4) . . . . ?
C012 C016 C01W C02J -0.1(5) . . . . ?
C013 C00Z C01F Cl01 -178.8(2) . . . . ?
C013 C00Z C01F C00Y 1.7(5) . . . . ?
C015 C010 C01X C027 -173.6(3) . . . . ?
C016 N00D C01Q C00W -0.8(4) . . . . ?
C016 C01W C02J C024 -1.6(5) . . . . ?
C018 N00H C01V C01I -155.9(3) . . . . ?
C018 N00H C01V C01Z 81.4(3) . . . . ?
C018 C023 C02P C02Y 108.2(4) . . . . ?
C019 C00T C00X C011 2.5(5) . . . . ?
C01A C01H C01T C02A -68.3(4) . . . . ?
C01A C01H C01T C02I 61.2(4) . . . . ?
C01A C01H C02K C02T 1.6(5) . . . . ?
C01A C01S C02S C02T -1.3(5) . . . . ?
C01A C01U C022 N00K 0.2(4) . . . . ?
C01A C01U C02C N00J -39.5(4) . . . . ?
C01A C01U C02C C01L -162.7(3) . . . . ?
C01B N00F C01D C00P -0.2(4) . . . . ?
C01B N00F C01D C029 179.9(3) . . . . ?
C01C N00G C00O C00M -165.4(2) . . . . ?
C01C N00G C00O C00W 73.5(3) . . . . ?
C01D N00F C01B C00S -0.3(4) . . . . ?
C01D C00P C00S C00L 172.6(3) . . . . ?
C01D C00P C00S C01B -0.6(3) . . . . ?
C01D C00P C010 C015 172.0(3) . . . . ?
C01D C00P C010 C01X -1.5(4) . . . . ?
C01E C015 C01P N00C 74.3(3) . . . . ?
C01E C015 C01P C014 -167.1(3) . . . . ?
C01E C015 C01P C02Q -51.7(3) . . . . ?
C01F C00Z C013 C00R 0.8(5) . . . . ?
C01G C00V C012 C00W -6.2(5) . . . . ?
C01G C00V C012 C016 172.4(3) . . . . ?
C01G C00V C024 C02J -173.9(3) . . . . ?
C01H C01A C01S N00K -176.9(3) . . . . ?
C01H C01A C01S C02S 3.5(5) . . . . ?
C01H C01A C01U C022 176.3(3) . . . . ?
C01H C01A C01U C02C -11.3(5) . . . . ?
C01H C01T C02A C030 -138.3(4) . . . . ?
C01H C01T C02I N00J -54.8(4) . . . . ?
C01H C01T C02I C01J 63.3(3) . . . . ?
C01H C01T C02I C02G 179.4(3) . . . . ?
C01H C02K C02T C02S 0.5(6) . . . . ?
C01I C01R C02F C02L 0.1(5) . . . . ?
C01I C01V C01Z C01N -162.7(3) . . . . ?
C01I C01V C01Z C02R 6.9(5) . . . . ?
C01I C01Y C028 C02L 1.3(5) . . . . ?
C01M C01N C01Z C01V -9.4(5) . . . . ?
C01M C01N C01Z C02R 178.9(3) . . . . ?
C01M C01N C025 N00I -179.0(3) . . . . ?
C01M C01N C025 C02N 1.7(5) . . . . ?
C01M C023 C02P C02Y -122.5(4) . . . . ?
C01M C02V C02X C02N 0.8(5) . . . . ?
C01N C01M C023 C018 57.3(4) . . . . ?
C01N C01M C023 C02P -71.8(4) . . . . ?
C01N C01M C02V C02X 0.0(5) . . . . ?
C01N C01Z C02R N00I 0.0(4) . . . . ?
C01N C025 C02N C02X -0.9(5) . . . . ?
C01O C01K C02E Cl03 178.8(3) . . . . ?
C01O C01K C02E C020 -2.5(5) . . . . ?
C01O C01L C02B C020 -1.9(5) . . . . ?
C01O C01L C02C N00J -21.9(4) . . . . ?
C01O C01L C02C C01U 101.1(3) . . . . ?
C01P N00C C00L C00R -162.7(2) . . . . ?
C01P N00C C00L C00S 75.7(3) . . . . ?
C01P C015 C01E C02O 99.0(4) . . . . ?
C01Q N00D C016 C012 -0.1(4) . . . . ?
C01Q N00D C016 C01W 180.0(3) . . . . ?
C01Q C00W C012 C00V 177.4(3) . . . . ?
C01Q C00W C012 C016 -1.3(3) . . . . ?
C01R C01I C01V N00H 165.0(3) . . . . ?
C01R C01I C01V C01Z -72.1(4) . . . . ?
C01R C01I C01Y C028 0.0(5) . . . . ?
C01R C02F C02L Cl04 -177.3(3) . . . . ?
C01R C02F C02L C028 1.3(5) . . . . ?
C01S N00K C022 C01U -0.1(4) . . . . ?
C01S C01A C01H C01T 169.6(3) . . . . ?
C01S C01A C01H C02K -3.5(5) . . . . ?
C01S C01A C01U C022 -0.1(3) . . . . ?
C01S C01A C01U C02C 172.2(3) . . . . ?
C01S C02S C02T C02K -0.6(5) . . . . ?
C01T C01H C02K C02T -171.1(3) . . . . ?
C01U C01A C01H C01T -6.5(5) . . . . ?
C01U C01A C01H C02K -179.6(3) . . . . ?
C01U C01A C01S N00K 0.1(4) . . . . ?
C01U C01A C01S C02S -179.6(3) . . . . ?
C01V N00H C018 C023 -37.5(4) . . . . ?
C01V N00H C018 C026 -153.9(3) . . . . ?
C01V N00H C018 C02H 88.9(3) . . . . ?
C01V C01I C01R C02F 175.7(3) . . . . ?
C01V C01I C01Y C028 -176.3(3) . . . . ?
C01V C01Z C02R N00I -171.0(3) . . . . ?
C01X C010 C015 C01E 102.6(3) . . . . ?
C01X C010 C015 C01P -129.0(3) . . . . ?
C01X C027 C029 C01D -1.4(5) . . . . ?
C01Y C01I C01R C02F -0.7(5) . . . . ?
C01Y C01I C01V N00H -18.7(4) . . . . ?
C01Y C01I C01V C01Z 104.1(3) . . . . ?
C01Y C028 C02L Cl04 176.6(2) . . . . ?
C01Y C028 C02L C02F -2.0(5) . . . . ?
C01Z C01N C025 N00I 0.3(3) . . . . ?
C01Z C01N C025 C02N -179.1(3) . . . . ?
C021 C01C C01G C00V 178.2(2) . . . . ?
C021 C01C C01G C017 -56.1(3) . . . . ?
C022 N00K C01S C01A 0.0(4) . . . . ?
C022 N00K C01S C02S 179.6(3) . . . . ?
C022 C01U C02C N00J 131.0(3) . . . . ?
C022 C01U C02C C01L 7.8(5) . . . . ?
C023 C018 C026 O00A 81.7(3) . . . . ?
C023 C018 C026 O00E -98.5(4) . . . . ?
C023 C01M C01N C01Z -8.7(5) . . . . ?
C023 C01M C01N C025 170.3(3) . . . . ?
C023 C01M C02V C02X -171.3(3) . . . . ?
C024 C00V C012 C00W 179.6(3) . . . . ?
C024 C00V C012 C016 -1.8(4) . . . . ?
C024 C00V C01G C017 104.7(3) . . . . ?
C024 C00V C01G C01C -126.9(3) . . . . ?
C025 N00I C02R C01Z 0.2(4) . . . . ?
C025 C01N C01Z C01V 171.5(3) . . . . ?
C025 C01N C01Z C02R -0.2(4) . . . . ?
C025 C02N C02X C02V -0.3(5) . . . . ?
C026 C018 C023 C01M 72.7(3) . . . . ?
C026 C018 C023 C02P -161.7(3) . . . . ?
C02A C01T C02I N00J 72.4(4) . . . . ?
C02A C01T C02I C01J -169.5(3) . . . . ?
C02A C01T C02I C02G -53.4(3) . . . . ?
C02B C01L C01O C01K 1.5(5) . . . . ?
C02B C01L C02C N00J 163.8(3) . . . . ?
C02B C01L C02C C01U -73.2(4) . . . . ?
C02B C020 C02E Cl03 -179.2(3) . . . . ?
C02B C020 C02E C01K 2.1(5) . . . . ?
C02C N00J C02I C01J -143.7(3) . . . . ?
C02C N00J C02I C01T -24.5(4) . . . . ?
C02C N00J C02I C02G 101.1(3) . . . . ?
C02C C01L C01O C01K -172.8(3) . . . . ?
C02C C01L C02B C020 172.7(3) . . . . ?
C02C C01U C022 N00K -171.6(3) . . . . ?
C02D N00F C01B C00S -172.3(3) . . . . ?
C02D N00F C01D C00P 171.6(3) . . . . ?
C02D N00F C01D C029 -8.3(6) . . . . ?
C02E C01K C01O C01L 0.6(5) . . . . ?
C02E C020 C02B C01L 0.1(5) . . . . ?
C02H C018 C023 C01M -169.1(3) . . . . ?
C02H C018 C023 C02P -43.6(4) . . . . ?
C02H C018 C026 O00A -35.9(4) . . . . ?
C02H C018 C026 O00E 143.8(4) . . . . ?
C02I N00J C02C C01L -164.3(3) . . . . ?
C02I N00J C02C C01U 74.8(4) . . . . ?
C02I C01T C02A C030 93.0(4) . . . . ?
C02K C01H C01T C02A 104.3(4) . . . . ?
C02K C01H C01T C02I -126.1(3) . . . . ?
C02M C017 C01G C00V -138.3(4) . . . . ?
C02M C017 C01G C01C 94.0(4) . . . . ?
C02R N00I C025 C01N -0.3(4) . . . . ?
C02R N00I C025 C02N 179.0(3) . . . . ?
C02U O007 C00N O005 1.9(5) . . . . ?
C02U O007 C00N C01C -178.3(3) . . . . ?
C02V C01M C01N C01Z 179.9(3) . . . . ?
C02V C01M C01N C025 -1.1(5) . . . . ?
C02V C01M C023 C018 -131.6(3) . . . . ?
C02V C01M C023 C02P 99.3(4) . . . . ?
C02W N00D C016 C012 172.1(3) . . . . ?
C02W N00D C016 C01W -7.8(6) . . . . ?
C02W N00D C01Q C00W -173.2(3) . . . . ?
C02Z N00K C01S C01A 171.9(3) . . . . ?
C02Z N00K C01S C02S -8.5(6) . . . . ?
C02Z N00K C022 C01U -172.3(3) . . . . ?
C031 O00A C026 O00E -0.5(5) . . . . ?
C031 O00A C026 C018 179.3(3) . . . . ?
C032 O009 C01J O008 2.6(5) . . . . ?
C032 O009 C01J C02I -177.6(3) . . . . ?
C033 N00I C025 C01N 177.1(3) . . . . ?
C033 N00I C025 C02N -3.6(6) . . . . ?
C033 N00I C02R C01Z -177.3(3) . . . . ?
C034 O00B C014 O006 -5.3(6) . . . . ?
C034 O00B C014 C01P 175.6(4) . . . . ?
